data_1503433
loop_
_publ_author_name
'Zhou, Rong'
'Wang, Chunzhang'
'Song, Haibin'
'He, Zhengjie'

_publ_section_title
;
 Wittig olefination between phosphine, aldehyde, and allylic carbonate: a
 general method for stereoselective synthesis of trisubstituted 1,3-dienes
 with highly variable substituents.
;
_journal_issue 5
_journal_name_full 'Organic letters'
_journal_page_first 976
_journal_page_last 979
_journal_paper_doi 10.1021/ol902956y
_journal_volume 12
_journal_year 2010
_chemical_formula_sum 'C19 H17 N O4'
_chemical_formula_weight 323.34
_chemical_name_systematic
; 
 ? 
;
_space_group_IT_number 14
_symmetry_cell_setting monoclinic
_symmetry_space_group_name_Hall '-P 2ybc'
_symmetry_space_group_name_H-M 'P 1 21/c 1'
_atom_sites_solution_hydrogens geom
_atom_sites_solution_primary direct
_atom_sites_solution_secondary difmap
_audit_creation_method SHELXL-97
_cell_angle_alpha 90.00
_cell_angle_beta 93.89(3)
_cell_angle_gamma 90.00
_cell_formula_units_Z 4
_cell_length_a 16.035(3)
_cell_length_b 13.589(3)
_cell_length_c 7.4609(15)
_cell_measurement_reflns_used 4176
_cell_measurement_temperature 113(2)
_cell_measurement_theta_max 27.491
_cell_measurement_theta_min 2.546
_cell_volume 1622.0(6)
_computing_cell_refinement crystalclear
_computing_data_collection crystalclear
_computing_data_reduction crystalclear
_computing_molecular_graphics 'Bruker SHELXTL'
_computing_publication_material 'Bruker SHELXTL'
_computing_structure_refinement 'SHELXL-97 (Sheldrick, 1997)'
_computing_structure_solution 'SHELXS-97 (Sheldrick, 1990)'
_diffrn_ambient_temperature 113(2)
_diffrn_measured_fraction_theta_full 0.999
_diffrn_measured_fraction_theta_max 0.999
_diffrn_measurement_device_type 'rigaku saturn'
_diffrn_measurement_method '\w scans'
_diffrn_radiation_monochromator confocal
_diffrn_radiation_source 'rotating anode'
_diffrn_radiation_type MoK\a
_diffrn_radiation_wavelength 0.71073
_diffrn_reflns_av_R_equivalents 0.0430
_diffrn_reflns_av_sigmaI/netI 0.0357
_diffrn_reflns_limit_h_max 19
_diffrn_reflns_limit_h_min -18
_diffrn_reflns_limit_k_max 13
_diffrn_reflns_limit_k_min -16
_diffrn_reflns_limit_l_max 8
_diffrn_reflns_limit_l_min -8
_diffrn_reflns_number 11601
_diffrn_reflns_theta_full 25.02
_diffrn_reflns_theta_max 25.02
_diffrn_reflns_theta_min 2.55
_diffrn_standards_decay_% 0
_diffrn_standards_interval_count 0
_diffrn_standards_interval_time 0
_diffrn_standards_number 0
_exptl_absorpt_coefficient_mu 0.093
_exptl_absorpt_correction_T_max 0.9889
_exptl_absorpt_correction_T_min 0.9779
_exptl_absorpt_correction_type multi-scan
_exptl_absorpt_process_details crystalclear
_exptl_crystal_density_diffrn 1.324
_exptl_crystal_density_method 'not measured'
_exptl_crystal_F_000 680
_exptl_crystal_size_max 0.24
_exptl_crystal_size_mid 0.18
_exptl_crystal_size_min 0.12
_refine_diff_density_max 0.164
_refine_diff_density_min -0.222
_refine_diff_density_rms 0.043
_refine_ls_extinction_method none
_refine_ls_goodness_of_fit_ref 1.040
_refine_ls_hydrogen_treatment constr
_refine_ls_matrix_type full
_refine_ls_number_parameters 218
_refine_ls_number_reflns 2851
_refine_ls_number_restraints 0
_refine_ls_restrained_S_all 1.040
_refine_ls_R_factor_all 0.0504
_refine_ls_R_factor_gt 0.0418
_refine_ls_shift/su_max 0.000
_refine_ls_shift/su_mean 0.000
_refine_ls_structure_factor_coef Fsqd
_refine_ls_weighting_details 'calc w=1/[\s^2^(Fo^2^)+(0.0674P)^2^+0.0592P] where P=(Fo^2^+2Fc^2^)/3'
_refine_ls_weighting_scheme calc
_refine_ls_wR_factor_gt 0.1049
_refine_ls_wR_factor_ref 0.1109
_reflns_number_gt 2425
_reflns_number_total 2851
_reflns_threshold_expression >2sigma(I)
_cod_data_source_file ol902956y_si_003.cif
_cod_data_source_block r81206b1
_cod_depositor_comments
;
The following automatic conversions were performed:

'_symmetry_cell_setting' value 'Monoclinic' changed to 'monoclinic'
according to /home/saulius/struct/CIF-dictionaries/cif_core.dic
dictionary named 'cif_core.dic' version 2.4.2 from
2011-04-26.

'_exptl_absorpt_correction_type' value 'MULTI-SCAN'
changed to 'multi-scan' according to
/home/saulius/struct/CIF-dictionaries/cif_core.dic dictionary named
'cif_core.dic' version 2.4.2 from
2011-04-26.

'_refine_ls_hydrogen_treatment' value 'CONSTR' changed
to 'constr' according to
/home/saulius/struct/CIF-dictionaries/cif_core.dic dictionary named
'cif_core.dic' version 2.4.2 from 2011-04-26.

Automatic conversion script
Id: cif_fix_values 1715 2011-07-08 13:25:40Z adriana 
;
_cod_original_sg_symbol_H-M P2(1)/c
_cod_database_code 1503433

loop_
_symmetry_equiv_pos_as_xyz
'x, y, z'
'-x, y+1/2, -z+1/2'
'-x, -y, -z'
'x, -y-1/2, z-1/2'

loop_
_atom_site_label
_atom_site_type_symbol
_atom_site_fract_x
_atom_site_fract_y
_atom_site_fract_z
_atom_site_U_iso_or_equiv
_atom_site_adp_type
_atom_site_occupancy
_atom_site_symmetry_multiplicity
_atom_site_calc_flag
_atom_site_refinement_flags
O1 O 0.28571(5) 0.45197(7) 0.03901(12) 0.0242(3) Uani 1 1 d .
O2 O 0.18140(6) 0.39547(8) 0.19461(14) 0.0352(3) Uani 1 1 d .
O3 O 0.19463(7) -0.16246(9) -0.05740(17) 0.0476(3) Uani 1 1 d .
O4 O 0.08532(8) -0.24214(9) 0.01593(17) 0.0509(4) Uani 1 1 d .
N1 N 0.12810(8) -0.16747(10) 0.01635(18) 0.0347(3) Uani 1 1 d .
C1 C 0.42244(8) 0.11561(11) 0.22551(17) 0.0237(3) Uani 1 1 d .
H1 H 0.3712 0.1040 0.2731 0.028 Uiso 1 1 calc R
C2 C 0.48444(9) 0.04435(12) 0.24167(18) 0.0267(4) Uani 1 1 d .
H2 H 0.4746 -0.0144 0.3007 0.032 Uiso 1 1 calc R
C3 C 0.56097(9) 0.06015(12) 0.17023(19) 0.0293(4) Uani 1 1 d .
H3 H 0.6021 0.0118 0.1798 0.035 Uiso 1 1 calc R
C4 C 0.57580(8) 0.14808(12) 0.08470(19) 0.0298(4) Uani 1 1 d .
H4 H 0.6271 0.1591 0.0370 0.036 Uiso 1 1 calc R
C5 C 0.51455(8) 0.21944(12) 0.07003(18) 0.0251(4) Uani 1 1 d .
H5 H 0.5254 0.2786 0.0136 0.030 Uiso 1 1 calc R
C6 C 0.43613(8) 0.20463(11) 0.13845(17) 0.0202(3) Uani 1 1 d .
C7 C 0.37624(8) 0.28639(11) 0.12404(17) 0.0213(3) Uani 1 1 d .
H7 H 0.3997 0.3483 0.1105 0.026 Uiso 1 1 calc R
C8 C 0.29185(8) 0.28526(11) 0.12751(17) 0.0200(3) Uani 1 1 d .
C9 C 0.24662(8) 0.38120(11) 0.12570(17) 0.0219(3) Uani 1 1 d .
C10 C 0.24560(8) 0.54833(11) 0.0320(2) 0.0267(4) Uani 1 1 d .
H10A H 0.2449 0.5761 0.1517 0.032 Uiso 1 1 calc R
H10B H 0.1884 0.5429 -0.0186 0.032 Uiso 1 1 calc R
C11 C 0.29569(9) 0.61202(12) -0.0842(2) 0.0359(4) Uani 1 1 d .
H11A H 0.3518 0.6175 -0.0316 0.054 Uiso 1 1 calc R
H11B H 0.2709 0.6762 -0.0939 0.054 Uiso 1 1 calc R
H11C H 0.2965 0.5832 -0.2015 0.054 Uiso 1 1 calc R
C12 C 0.24254(8) 0.19484(11) 0.12925(17) 0.0213(3) Uani 1 1 d .
H12 H 0.2668 0.1392 0.0820 0.026 Uiso 1 1 calc R
C13 C 0.16670(8) 0.18241(11) 0.19061(17) 0.0227(3) Uani 1 1 d .
H13 H 0.1417 0.2371 0.2395 0.027 Uiso 1 1 calc R
C14 C 0.11988(8) 0.08986(11) 0.18712(17) 0.0223(3) Uani 1 1 d .
C15 C 0.04505(8) 0.08519(12) 0.27433(18) 0.0262(4) Uani 1 1 d .
H15 H 0.0264 0.1409 0.3322 0.031 Uiso 1 1 calc R
C16 C -0.00152(8) -0.00033(13) 0.27602(19) 0.0294(4) Uani 1 1 d .
H16 H -0.0513 -0.0012 0.3332 0.035 Uiso 1 1 calc R
C17 C 0.02518(9) -0.08443(13) 0.19355(18) 0.0295(4) Uani 1 1 d .
H17 H -0.0055 -0.1425 0.1952 0.035 Uiso 1 1 calc R
C18 C 0.09930(8) -0.07954(11) 0.10814(18) 0.0253(4) Uani 1 1 d .
C19 C 0.14603(8) 0.00537(11) 0.10162(17) 0.0238(3) Uani 1 1 d .
H19 H 0.1947 0.0062 0.0405 0.029 Uiso 1 1 calc R

loop_
_atom_site_aniso_label
_atom_site_aniso_U_11
_atom_site_aniso_U_22
_atom_site_aniso_U_33
_atom_site_aniso_U_23
_atom_site_aniso_U_13
_atom_site_aniso_U_12
O1 0.0217(5) 0.0181(6) 0.0331(6) 0.0011(4) 0.0043(4) 0.0007(4)
O2 0.0303(6) 0.0277(7) 0.0497(7) 0.0041(5) 0.0173(5) 0.0060(5)
O3 0.0480(7) 0.0309(8) 0.0662(8) -0.0063(6) 0.0216(6) -0.0015(6)
O4 0.0610(8) 0.0285(8) 0.0641(8) -0.0083(6) 0.0110(6) -0.0200(6)
N1 0.0401(8) 0.0259(9) 0.0380(8) 0.0009(6) 0.0009(6) -0.0053(6)
C1 0.0225(7) 0.0257(9) 0.0228(7) -0.0013(6) 0.0014(5) -0.0026(6)
C2 0.0296(8) 0.0215(9) 0.0283(8) 0.0020(7) -0.0026(6) 0.0004(6)
C3 0.0257(7) 0.0278(9) 0.0338(8) -0.0014(7) -0.0040(6) 0.0072(7)
C4 0.0178(7) 0.0363(10) 0.0352(8) 0.0003(7) 0.0005(6) 0.0024(6)
C5 0.0205(7) 0.0273(9) 0.0271(7) 0.0028(7) -0.0008(5) -0.0030(6)
C6 0.0189(7) 0.0211(9) 0.0201(7) -0.0028(6) -0.0019(5) -0.0011(6)
C7 0.0215(7) 0.0195(8) 0.0228(7) -0.0001(6) 0.0018(5) -0.0023(6)
C8 0.0203(7) 0.0205(9) 0.0192(7) -0.0008(6) 0.0020(5) -0.0002(6)
C9 0.0196(7) 0.0220(9) 0.0238(7) -0.0005(6) 0.0009(5) -0.0019(6)
C10 0.0259(7) 0.0177(9) 0.0361(8) -0.0016(7) -0.0001(6) 0.0031(6)
C11 0.0302(8) 0.0221(10) 0.0551(10) 0.0064(8) 0.0016(7) -0.0013(7)
C12 0.0209(7) 0.0188(8) 0.0239(7) -0.0009(6) -0.0010(5) 0.0009(6)
C13 0.0206(7) 0.0232(9) 0.0240(7) -0.0012(6) 0.0002(5) 0.0001(6)
C14 0.0181(7) 0.0258(9) 0.0225(7) 0.0025(6) -0.0017(5) -0.0016(6)
C15 0.0210(7) 0.0302(9) 0.0272(7) 0.0013(7) 0.0008(6) -0.0009(6)
C16 0.0194(7) 0.0392(11) 0.0295(8) 0.0040(7) 0.0013(6) -0.0056(7)
C17 0.0267(8) 0.0319(10) 0.0290(8) 0.0062(7) -0.0038(6) -0.0110(7)
C18 0.0274(7) 0.0226(9) 0.0251(7) 0.0012(7) -0.0036(6) -0.0028(6)
C19 0.0201(7) 0.0253(9) 0.0256(7) 0.0023(7) -0.0001(5) -0.0027(6)

loop_
_atom_type_symbol
_atom_type_description
_atom_type_scat_dispersion_real
_atom_type_scat_dispersion_imag
_atom_type_scat_source
C C 0.0033 0.0016 'International Tables Vol C Tables 4.2.6.8 and 6.1.1.4'
H H 0.0000 0.0000 'International Tables Vol C Tables 4.2.6.8 and 6.1.1.4'
N N 0.0061 0.0033 'International Tables Vol C Tables 4.2.6.8 and 6.1.1.4'
O O 0.0106 0.0060 'International Tables Vol C Tables 4.2.6.8 and 6.1.1.4'

loop_
_geom_angle_atom_site_label_1
_geom_angle_atom_site_label_2
_geom_angle_atom_site_label_3
_geom_angle
C9 O1 C10 116.26(10)
O4 N1 O3 123.04(15)
O4 N1 C18 118.81(13)
O3 N1 C18 118.15(13)
C2 C1 C6 120.69(13)
C2 C1 H1 119.7
C6 C1 H1 119.7
C1 C2 C3 120.39(14)
C1 C2 H2 119.8
C3 C2 H2 119.8
C4 C3 C2 119.69(14)
C4 C3 H3 120.2
C2 C3 H3 120.2
C5 C4 C3 120.02(13)
C5 C4 H4 120.0
C3 C4 H4 120.0
C4 C5 C6 121.41(14)
C4 C5 H5 119.3
C6 C5 H5 119.3
C1 C6 C5 117.78(13)
C1 C6 C7 124.53(12)
C5 C6 C7 117.56(13)
C8 C7 C6 129.73(14)
C8 C7 H7 115.1
C6 C7 H7 115.1
C7 C8 C12 123.44(13)
C7 C8 C9 118.39(13)
C12 C8 C9 118.15(11)
O2 C9 O1 122.42(14)
O2 C9 C8 124.69(13)
O1 C9 C8 112.90(11)
O1 C10 C11 106.68(11)
O1 C10 H10A 110.4
C11 C10 H10A 110.4
O1 C10 H10B 110.4
C11 C10 H10B 110.4
H10A C10 H10B 108.6
C10 C11 H11A 109.5
C10 C11 H11B 109.5
H11A C11 H11B 109.5
C10 C11 H11C 109.5
H11A C11 H11C 109.5
H11B C11 H11C 109.5
C13 C12 C8 127.85(14)
C13 C12 H12 116.1
C8 C12 H12 116.1
C12 C13 C14 125.37(14)
C12 C13 H13 117.3
C14 C13 H13 117.3
C19 C14 C15 117.93(13)
C19 C14 C13 123.14(12)
C15 C14 C13 118.92(13)
C16 C15 C14 121.42(15)
C16 C15 H15 119.3
C14 C15 H15 119.3
C17 C16 C15 120.55(13)
C17 C16 H16 119.7
C15 C16 H16 119.7
C16 C17 C18 117.80(14)
C16 C17 H17 121.1
C18 C17 H17 121.1
C19 C18 C17 122.74(15)
C19 C18 N1 118.43(13)
C17 C18 N1 118.81(14)
C18 C19 C14 119.53(13)
C18 C19 H19 120.2
C14 C19 H19 120.2

loop_
_geom_bond_atom_site_label_1
_geom_bond_atom_site_label_2
_geom_bond_distance
O1 C9 1.3384(17)
O1 C10 1.4582(17)
O2 C9 1.2118(16)
O3 N1 1.2350(17)
O4 N1 1.2246(17)
N1 C18 1.467(2)
C1 C2 1.387(2)
C1 C6 1.397(2)
C1 H1 0.9300
C2 C3 1.387(2)
C2 H2 0.9300
C3 C4 1.383(2)
C3 H3 0.9300
C4 C5 1.379(2)
C4 H4 0.9300
C5 C6 1.4034(19)
C5 H5 0.9300
C6 C7 1.4678(19)
C7 C8 1.3552(18)
C7 H7 0.9300
C8 C12 1.4617(19)
C8 C9 1.491(2)
C10 C11 1.497(2)
C10 H10A 0.9700
C10 H10B 0.9700
C11 H11A 0.9600
C11 H11B 0.9600
C11 H11C 0.9600
C12 C13 1.3388(18)
C12 H12 0.9300
C13 C14 1.464(2)
C13 H13 0.9300
C14 C19 1.392(2)
C14 C15 1.4047(19)
C15 C16 1.382(2)
C15 H15 0.9300
C16 C17 1.380(2)
C16 H16 0.9300
C17 C18 1.388(2)
C17 H17 0.9300
C18 C19 1.379(2)
C19 H19 0.9300

loop_
_geom_torsion_atom_site_label_1
_geom_torsion_atom_site_label_2
_geom_torsion_atom_site_label_3
_geom_torsion_atom_site_label_4
_geom_torsion
C6 C1 C2 C3 -0.5(2)
C1 C2 C3 C4 0.9(2)
C2 C3 C4 C5 -0.3(2)
C3 C4 C5 C6 -0.8(2)
C2 C1 C6 C5 -0.57(19)
C2 C1 C6 C7 -176.29(12)
C4 C5 C6 C1 1.2(2)
C4 C5 C6 C7 177.25(12)
C1 C6 C7 C8 -26.0(2)
C5 C6 C7 C8 158.26(13)
C6 C7 C8 C12 -6.5(2)
C6 C7 C8 C9 174.81(12)
C10 O1 C9 O2 0.20(18)
C10 O1 C9 C8 -179.70(10)
C7 C8 C9 O2 -150.12(14)
C12 C8 C9 O2 31.11(19)
C7 C8 C9 O1 29.78(16)
C12 C8 C9 O1 -149.00(11)
C9 O1 C10 C11 -174.99(11)
C7 C8 C12 C13 155.81(14)
C9 C8 C12 C13 -25.48(19)
C8 C12 C13 C14 179.36(12)
C12 C13 C14 C19 -6.8(2)
C12 C13 C14 C15 173.00(13)
C19 C14 C15 C16 0.06(19)
C13 C14 C15 C16 -179.73(12)
C14 C15 C16 C17 0.9(2)
C15 C16 C17 C18 -0.7(2)
C16 C17 C18 C19 -0.6(2)
C16 C17 C18 N1 -178.77(12)
O4 N1 C18 C19 -177.35(13)
O3 N1 C18 C19 2.5(2)
O4 N1 C18 C17 0.9(2)
O3 N1 C18 C17 -179.20(12)
C17 C18 C19 C14 1.6(2)
N1 C18 C19 C14 179.79(12)
C15 C14 C19 C18 -1.29(19)
C13 C14 C19 C18 178.49(12)
